data_9001533
loop_
_publ_author_name
'Dollase, W. A.'
'Ross, C. R.'

_publ_section_title
;
 Crystal structures of the body-centered tetragonal tectosilicates:
 K1.14Mg0.57Si1.43O4, K1.10Zn0.55Si1.45O4, and K1.11Fe1.11Si0.89O4
 Sample: Mg-rich phase
;
_journal_name_full 'American Mineralogist'
_journal_page_first 627
_journal_page_last 632
_journal_volume 78
_journal_year 1993
_chemical_formula_sum 'K2.28 Mg1.14 O8 Si2.86'
_chemical_name_mineral BCTT
_space_group_IT_number 107
_symmetry_space_group_name_Hall 'I 4 -2'
_symmetry_space_group_name_H-M 'I 4 m m'
_cell_angle_alpha 90
_cell_angle_beta 90
_cell_angle_gamma 90
_cell_length_a 8.957
_cell_length_b 8.957
_cell_length_c 5.281
_cell_formula_units_Z 2
_cell_volume 423.683
_database_code_amcsd 0001571
_exptl_crystal_density_diffrn 2.549
_cod_original_formula_sum 'K2.28 (Mg1.14 Si2.86) O8'
_cod_database_code 9001533
_amcsd_formula_title BCTT

loop_
_space_group_symop_operation_xyz
x,y,z
1/2+x,1/2+y,1/2+z
-y,-x,z
1/2-y,1/2-x,1/2+z
-y,x,z
1/2-y,1/2+x,1/2+z
x,-y,z
1/2+x,1/2-y,1/2+z
-x,-y,z
1/2-x,1/2-y,1/2+z
y,x,z
1/2+y,1/2+x,1/2+z
y,-x,z
1/2+y,1/2-x,1/2+z
-x,y,z
1/2-x,1/2+y,1/2+z

loop_
_atom_site_aniso_label
_atom_site_aniso_U_11
_atom_site_aniso_U_22
_atom_site_aniso_U_33
_atom_site_aniso_U_12
_atom_site_aniso_U_13
_atom_site_aniso_U_23
K1 0.02439 0.06909 0.46625 0.00000 0.00000 0.00000
K2 0.04471 0.04471 0.03250 0.00000 0.00000 0.00000
Mg 0.03252 0.03252 0.02967 -0.00406 0.00479 0.00479
Si 0.03252 0.03252 0.02967 -0.00406 0.00479 0.00479
O1 0.10974 0.04471 0.07347 0.00000 0.02157 0.00000
O2 0.10161 0.10161 0.05510 -0.06097 0.02157 0.02157

loop_
_atom_site_label
_atom_site_fract_x
_atom_site_fract_y
_atom_site_fract_z
_atom_site_occupancy
K1 0.00000 0.50000 0.29600 0.64000
K2 0.00000 0.00000 0.49790 1.00000
Mg 0.18050 0.18050 0.00000 0.28500
Si 0.18050 0.18050 0.00000 0.71500
O1 0.21440 0.00000 0.06950 1.00000
O2 0.28890 0.28890 0.19140 1.00000

loop_
_cod_related_entry_id
_cod_related_entry_database
_cod_related_entry_code
1 AMCSD 0001571
